data_7125794
loop_
_publ_author_name
'Cui, Haiyan'
'Xiao, Dengmengfei'
'Zhang, Li'
'Ruan, Huapeng'
'Fang, Yong'
'Zhao, Yue'
'Tan, Gengwen'
'Zhao, Lili'
'Frenking, Gernot'
'Driess, Matthias'
'Wang, Xinping'

_publ_section_title
;
 Isolable cyclic radical cations of heavy main-group elements.
;
_journal_issue 14
_journal_name_full 'Chemical communications (Cambridge, England)'
_journal_page_first 2167
_journal_page_last 2170
_journal_paper_doi 10.1039/c9cc09582a
_journal_volume 56
_journal_year 2020
_chemical_formula_sum 'C76 H79 Al As2 F37 Ge2 N4 O4'
_chemical_formula_weight 2137.43
_space_group_crystal_system orthorhombic
_space_group_IT_number 36
_space_group_name_Hall 'C 2c -2'
_space_group_name_H-M_alt 'C m c 21'
_atom_sites_solution_hydrogens geom
_audit_creation_method SHELXL-2018/3
_audit_update_record
;
2019-01-09 deposited with the CCDC.	2020-01-15 downloaded from the CCDC.
;
_cell_angle_alpha 90
_cell_angle_beta 90
_cell_angle_gamma 90
_cell_formula_units_Z 4
_cell_length_a 19.7185(18)
_cell_length_b 19.794(2)
_cell_length_c 22.651(2)
_cell_measurement_reflns_used 9937
_cell_measurement_temperature 123(2)
_cell_measurement_theta_max 27.59
_cell_measurement_theta_min 2.73
_cell_volume 8840.9(14)
_computing_cell_refinement 'Saint+ ver. V8.37A (Bruker AXS)'
_computing_data_collection 'APEX2 ver. 2014.9 (Bruker AXS)'
_computing_data_reduction 'Saint+ ver. V8.37A (Bruker AXS)'
_computing_structure_refinement 'SHELXL-2018/3 (Sheldrick, 2018)'
_computing_structure_solution 'SHELXT 2014/4 (Sheldrick, 2014)'
_diffrn_ambient_temperature 123(2)
_diffrn_measured_fraction_theta_full 0.995
_diffrn_measured_fraction_theta_max 0.994
_diffrn_measurement_device_type 'BRUKER D8 VENTURE PHOTON 100'
_diffrn_measurement_method '\f and \w scans'
_diffrn_radiation_type MoK\a
_diffrn_radiation_wavelength 0.71073
_diffrn_reflns_av_R_equivalents 0.0553
_diffrn_reflns_av_unetI/netI 0.0549
_diffrn_reflns_Laue_measured_fraction_full 0.995
_diffrn_reflns_Laue_measured_fraction_max 0.994
_diffrn_reflns_limit_h_max 25
_diffrn_reflns_limit_h_min -24
_diffrn_reflns_limit_k_max 25
_diffrn_reflns_limit_k_min -21
_diffrn_reflns_limit_l_max 27
_diffrn_reflns_limit_l_min -29
_diffrn_reflns_number 36378
_diffrn_reflns_point_group_measured_fraction_full 0.942
_diffrn_reflns_point_group_measured_fraction_max 0.940
_diffrn_reflns_theta_full 25.242
_diffrn_reflns_theta_max 27.599
_diffrn_reflns_theta_min 2.246
_diffrn_source 'microfocus sealed tube (Incoatec ImS)'
_exptl_absorpt_coefficient_mu 1.559
_exptl_absorpt_correction_T_max 0.7456
_exptl_absorpt_correction_T_min 0.5951
_exptl_absorpt_correction_type multi-scan
_exptl_absorpt_process_details 'SadAbs 2016/2 (Bruker AXS)'
_exptl_crystal_colour orange
_exptl_crystal_density_diffrn 1.606
_exptl_crystal_description block
_exptl_crystal_F_000 4284
_exptl_crystal_size_max 0.200
_exptl_crystal_size_mid 0.200
_exptl_crystal_size_min 0.200
_refine_diff_density_max 0.997
_refine_diff_density_min -0.625
_refine_diff_density_rms 0.102
_refine_ls_abs_structure_details
;
 Refined as an inversion twin.
;
_refine_ls_abs_structure_Flack 0.062(17)
_refine_ls_extinction_method none
_refine_ls_goodness_of_fit_ref 1.008
_refine_ls_hydrogen_treatment constr
_refine_ls_matrix_type full
_refine_ls_number_parameters 872
_refine_ls_number_reflns 9931
_refine_ls_number_restraints 4261
_refine_ls_restrained_S_all 1.247
_refine_ls_R_factor_all 0.0571
_refine_ls_R_factor_gt 0.0510
_refine_ls_shift/su_max 0.001
_refine_ls_shift/su_mean 0.000
_refine_ls_structure_factor_coef Fsqd
_refine_ls_weighting_details 'w=1/[\s^2^(Fo^2^)+(0.0971P)^2^+18.6622P] where P=(Fo^2^+2Fc^2^)/3'
_refine_ls_weighting_scheme calc
_refine_ls_wR_factor_gt 0.1394
_refine_ls_wR_factor_ref 0.1460
_reflns_Friedel_coverage 0.843
_reflns_Friedel_fraction_full 0.885
_reflns_Friedel_fraction_max 0.882
_reflns_number_gt 8935
_reflns_number_total 9931
_reflns_threshold_expression 'I > 2\s(I)'
_cod_data_source_file c9cc09582a2.cif
_cod_data_source_block amcm_a
_cod_depositor_comments 'Adding full bibliography for 7125792--7125794.cif.'
_cod_original_cell_volume 8841.0(15)
_cod_database_code 7125794
_shelx_shelxl_version_number 2018/3
_shelx_space_group_comment
;
The symmetry employed for this shelxl refinement is uniquely defined
by the following loop, which should always be used as a source of
symmetry information in preference to the above space-group names.
They are only intended as comments.
;
_shelx_estimated_absorpt_t_min 0.746
_shelx_estimated_absorpt_t_max 0.746

loop_
_space_group_symop_operation_xyz
'x, y, z'
'-x, -y, z+1/2'
'x, -y, z+1/2'
'-x, y, z'
'x+1/2, y+1/2, z'
'-x+1/2, -y+1/2, z+1/2'
'x+1/2, -y+1/2, z+1/2'
'-x+1/2, y+1/2, z'

loop_
_atom_site_label
_atom_site_type_symbol
_atom_site_fract_x
_atom_site_fract_y
_atom_site_fract_z
_atom_site_U_iso_or_equiv
_atom_site_adp_type
_atom_site_occupancy
_atom_site_site_symmetry_order
_atom_site_calc_flag
_atom_site_refinement_flags_posn
_atom_site_refinement_flags_adp
_atom_site_refinement_flags_occupancy
_atom_site_disorder_assembly
_atom_site_disorder_group
F1_6 F 0.3966(16) 0.5422(18) 0.631(2) 0.257(18) Uani 0.5 1 d D U P A -1
C2_6 C 0.4471(17) 0.5154(14) 0.6370(12) 0.106(10) Uani 0.5 1 d D U P A -1
C3_6 C 0.5107(16) 0.5417(12) 0.6373(10) 0.100(8) Uani 0.5 1 d D U P A -1
H3_6 H 0.518757 0.587493 0.631582 0.120 Uiso 0.5 1 calc R U P A -1
C4_6 C 0.5630(15) 0.4957(12) 0.6468(12) 0.074(6) Uani 0.5 1 d D U P A -1
H4_6 H 0.607161 0.511883 0.650115 0.089 Uiso 0.5 1 calc R U P A -1
C5_6 C 0.5519(14) 0.4276(13) 0.6513(17) 0.082(8) Uani 0.5 1 d D U P A -1
H5_6 H 0.588220 0.397587 0.652284 0.099 Uiso 0.5 1 calc R U P A -1
C6_6 C 0.4877(13) 0.4048(12) 0.6544(10) 0.078(8) Uani 0.5 1 d D U P A -1
H6_6 H 0.479591 0.359105 0.661015 0.093 Uiso 0.5 1 calc R U P A -1
C7_6 C 0.4347(17) 0.4480(14) 0.648(2) 0.106(10) Uani 0.5 1 d D U P A -1
H7_6 H 0.390387 0.432187 0.650778 0.127 Uiso 0.5 1 calc R U P A -1
O1_5 O 0.0592(6) 0.6100(10) 0.6340(9) 0.053(3) Uani 0.377(8) 1 d D U P B 2
C1_5 C 0.1229(8) 0.6301(9) 0.6409(8) 0.051(3) Uani 0.377(8) 1 d D U P B 2
C2_5 C 0.1436(9) 0.6649(9) 0.5812(9) 0.067(3) Uani 0.377(8) 1 d D U P B 2
F1_5 F 0.1617(7) 0.6148(8) 0.5441(7) 0.062(3) Uani 0.377(8) 1 d D U P B 2
F2_5 F 0.1925(9) 0.7103(10) 0.5900(9) 0.085(4) Uani 0.377(8) 1 d D U P B 2
F3_5 F 0.0815(8) 0.6911(9) 0.5657(10) 0.061(4) Uani 0.377(8) 1 d D U P B 2
C3_5 C 0.1278(8) 0.6832(10) 0.6915(8) 0.068(3) Uani 0.377(8) 1 d D U P B 2
F4_5 F 0.0968(7) 0.6531(9) 0.7400(7) 0.065(3) Uani 0.377(8) 1 d D U P B 2
F5_5 F 0.0960(8) 0.7407(8) 0.6720(9) 0.073(4) Uani 0.377(8) 1 d D U P B 2
F6_5 F 0.1926(7) 0.6884(10) 0.7099(7) 0.072(4) Uani 0.377(8) 1 d D U P B 2
C4_5 C 0.1779(9) 0.5748(10) 0.6520(9) 0.069(3) Uani 0.377(8) 1 d D U P B 2
F7_5 F 0.1756(11) 0.5617(12) 0.7103(8) 0.094(4) Uani 0.377(8) 1 d D U P B 2
F8_5 F 0.2389(6) 0.5983(10) 0.6310(10) 0.079(4) Uani 0.377(8) 1 d D U P B 2
F9_5 F 0.1626(8) 0.5231(8) 0.6161(8) 0.066(4) Uani 0.377(8) 1 d D U P B 2
O1_4 O 0.0759(6) 0.5849(6) 0.6266(6) 0.061(2) Uani 0.623(8) 1 d D U P B 1
C1_4 C 0.1217(6) 0.6299(6) 0.6430(5) 0.035(2) Uani 0.623(8) 1 d D U P B 1
C2_4 C 0.1176(6) 0.6285(6) 0.7122(5) 0.050(2) Uani 0.623(8) 1 d D U P B 1
F1_4 F 0.0507(5) 0.6314(6) 0.7282(5) 0.072(3) Uani 0.623(8) 1 d D U P B 1
F2_4 F 0.1456(6) 0.6820(5) 0.7380(4) 0.066(2) Uani 0.623(8) 1 d D U P B 1
F3_4 F 0.1428(7) 0.5737(5) 0.7339(5) 0.075(3) Uani 0.623(8) 1 d D U P B 1
C3_4 C 0.1934(7) 0.6042(7) 0.6264(6) 0.056(2) Uani 0.623(8) 1 d D U P B 1
F4_4 F 0.2069(5) 0.6207(5) 0.5712(4) 0.071(3) Uani 0.623(8) 1 d D U P B 1
F5_4 F 0.1987(7) 0.5372(5) 0.6323(7) 0.084(3) Uani 0.623(8) 1 d D U P B 1
F6_4 F 0.2410(5) 0.6309(7) 0.6641(5) 0.085(3) Uani 0.623(8) 1 d D U P B 1
C4_4 C 0.1122(7) 0.7034(6) 0.6224(5) 0.055(2) Uani 0.623(8) 1 d D U P B 1
F7_4 F 0.1048(8) 0.7104(7) 0.5656(5) 0.092(4) Uani 0.623(8) 1 d D U P B 1
F8_4 F 0.1685(6) 0.7395(6) 0.6284(5) 0.087(3) Uani 0.623(8) 1 d D U P B 1
F9_4 F 0.0586(6) 0.7305(6) 0.6504(5) 0.078(3) Uani 0.623(8) 1 d D U P B 1
O1_3 O -0.0123(11) 0.4754(6) 0.6298(6) 0.079(3) Uani 0.5 1 d D U P B -1
C1_3 C 0.0010(10) 0.4227(6) 0.6622(6) 0.071(3) Uani 0.5 1 d D U P B -1
C2_3 C -0.0214(9) 0.4359(8) 0.7269(7) 0.079(3) Uani 0.5 1 d D U P B -1
F1_3 F 0.0096(14) 0.4936(5) 0.7445(5) 0.084(4) Uani 0.5 1 d D U P B -1
F2_3 F 0.0121(12) 0.3893(6) 0.7622(5) 0.088(4) Uani 0.5 1 d D U P B -1
F3_3 F -0.0873(9) 0.4279(9) 0.7310(9) 0.101(4) Uani 0.5 1 d D U P B -1
C3_3 C -0.0402(10) 0.3621(9) 0.6372(8) 0.086(3) Uani 0.5 1 d D U P B -1
F4_3 F -0.0122(11) 0.3396(7) 0.5869(5) 0.099(4) Uani 0.5 1 d D U P B -1
F5_3 F -0.1037(8) 0.3778(9) 0.6233(8) 0.100(4) Uani 0.5 1 d D U P B -1
F6_3 F -0.0430(10) 0.3097(7) 0.6748(7) 0.098(4) Uani 0.5 1 d D U P B -1
C4_3 C 0.0783(10) 0.4044(8) 0.6629(8) 0.082(3) Uani 0.5 1 d D U P B -1
F7_3 F 0.1030(10) 0.4161(8) 0.6079(7) 0.093(4) Uani 0.5 1 d D U P B -1
F8_3 F 0.0878(11) 0.3403(7) 0.6771(9) 0.101(4) Uani 0.5 1 d D U P B -1
F9_3 F 0.1083(10) 0.4476(8) 0.7016(7) 0.095(4) Uani 0.5 1 d D U P B -1
O1_2 O 0.0141(4) 0.5546(6) 0.5304(4) 0.040(2) Uani 0.5 1 d D U P B -1
C1_2 C 0.0004(9) 0.5387(4) 0.4747(4) 0.0259(14) Uani 0.5 1 d D U P B -1
C2_2 C 0.0589(7) 0.4936(7) 0.4515(6) 0.047(2) Uani 0.5 1 d D U P B -1
F1_2 F 0.1160(4) 0.5298(5) 0.4442(6) 0.054(2) Uani 0.5 1 d D U P B -1
F2_2 F 0.0458(7) 0.4681(7) 0.3992(6) 0.084(3) Uani 0.5 1 d D U P B -1
F3_2 F 0.0731(8) 0.4495(6) 0.4991(6) 0.065(3) Uani 0.5 1 d D U P B -1
C3_2 C -0.0679(7) 0.5022(7) 0.4674(7) 0.048(2) Uani 0.5 1 d D U P B -1
F4_2 F -0.1167(4) 0.5311(5) 0.4968(5) 0.051(2) Uani 0.5 1 d D U P B -1
F5_2 F -0.0618(8) 0.4353(6) 0.4720(9) 0.079(3) Uani 0.5 1 d D U P B -1
F6_2 F -0.0893(6) 0.5007(9) 0.4115(5) 0.080(3) Uani 0.5 1 d D U P B -1
C4_2 C 0.0044(10) 0.6061(5) 0.4400(5) 0.040(2) Uani 0.5 1 d D U P B -1
F7_2 F -0.0534(7) 0.6390(8) 0.4400(6) 0.054(3) Uani 0.5 1 d D U P B -1
F8_2 F 0.0143(7) 0.5945(7) 0.3828(5) 0.080(4) Uani 0.5 1 d D U P B -1
F9_2 F 0.0509(7) 0.6454(7) 0.4662(7) 0.056(3) Uani 0.5 1 d D U P B -1
As1 As 0.500000 0.53701(4) 0.47136(4) 0.0255(2) Uani 1 2 d S T P . .
As2 As 0.500000 0.48789(5) 0.31051(4) 0.0282(2) Uani 1 2 d S T P . .
Ge1 Ge 0.500000 0.43983(4) 0.40738(4) 0.01967(19) Uani 1 2 d S T P . .
Ge2 Ge 0.500000 0.58509(4) 0.37493(4) 0.02151(19) Uani 1 2 d S T P . .
N1 N 0.4291(2) 0.3747(2) 0.4254(2) 0.0207(10) Uani 1 1 d . . . . .
N2 N 0.5712(3) 0.6494(3) 0.3575(3) 0.0268(11) Uani 1 1 d . . . . .
Al1 Al 0.000000 0.55545(12) 0.60419(11) 0.0205(5) Uani 1 2 d S T P . .
C1 C 0.500000 0.3087(5) 0.4904(5) 0.033(2) Uani 1 2 d S T P . .
H1 H 0.500000 0.282151 0.524296 0.039 Uiso 1 2 calc R U P . .
C2 C 0.4389(3) 0.3282(3) 0.4656(3) 0.0309(14) Uani 1 1 d . . . . .
H2 H 0.400411 0.305673 0.479017 0.037 Uiso 1 1 calc R U . . .
C3 C 0.5615(3) 0.6977(4) 0.3171(3) 0.0318(14) Uani 1 1 d . . . . .
H3 H 0.599855 0.720333 0.303701 0.038 Uiso 1 1 calc R U . . .
C4 C 0.500000 0.7174(6) 0.2933(5) 0.040(2) Uani 1 2 d S T P . .
H4 H 0.500000 0.744921 0.260020 0.048 Uiso 1 2 calc R U P . .
C5 C 0.3603(3) 0.3808(3) 0.4024(3) 0.0256(12) Uani 1 1 d . . . . .
C6 C 0.3098(3) 0.4084(3) 0.4392(3) 0.0268(13) Uani 1 1 d . . . . .
C7 C 0.2434(3) 0.4081(4) 0.4174(4) 0.0376(16) Uani 1 1 d . . . . .
H7 H 0.208759 0.426549 0.440145 0.045 Uiso 1 1 calc R U . . .
C8 C 0.2285(3) 0.3813(5) 0.3632(4) 0.048(2) Uani 1 1 d . . . . .
H8 H 0.183966 0.381936 0.349682 0.058 Uiso 1 1 calc R U . . .
C9 C 0.2787(4) 0.3531(4) 0.3283(4) 0.0404(16) Uani 1 1 d . . . . .
H9 H 0.267420 0.334078 0.292082 0.048 Uiso 1 1 calc R U . . .
C10 C 0.3462(3) 0.3529(3) 0.3470(3) 0.0290(13) Uani 1 1 d . . . . .
C11 C 0.3228(3) 0.4355(4) 0.5002(3) 0.0296(13) Uani 1 1 d . . . . .
H11 H 0.371533 0.431997 0.508128 0.035 Uiso 1 1 calc R U . . .
C12 C 0.3030(4) 0.5099(4) 0.5037(4) 0.0468(19) Uani 1 1 d . . . . .
H12A H 0.320775 0.533503 0.470084 0.070 Uiso 1 1 calc R U . . .
H12B H 0.321239 0.529285 0.539193 0.070 Uiso 1 1 calc R U . . .
H12C H 0.254456 0.513820 0.504158 0.070 Uiso 1 1 calc R U . . .
C13 C 0.2854(5) 0.3946(5) 0.5466(4) 0.050(2) Uani 1 1 d . . . . .
H13A H 0.237438 0.397022 0.539435 0.075 Uiso 1 1 calc R U . . .
H13B H 0.295134 0.412494 0.585091 0.075 Uiso 1 1 calc R U . . .
H13C H 0.299827 0.348311 0.544750 0.075 Uiso 1 1 calc R U . . .
C14 C 0.4004(3) 0.3177(4) 0.3104(4) 0.0343(14) Uani 1 1 d . . . . .
H14 H 0.444523 0.335598 0.322692 0.041 Uiso 1 1 calc R U . . .
C15 C 0.3928(5) 0.3314(5) 0.2444(4) 0.055(2) Uani 1 1 d . . . . .
H15A H 0.433434 0.317907 0.224312 0.082 Uiso 1 1 calc R U . . .
H15B H 0.385041 0.378701 0.238199 0.082 Uiso 1 1 calc R U . . .
H15C H 0.355036 0.306067 0.229318 0.082 Uiso 1 1 calc R U . . .
C16 C 0.3999(6) 0.2424(4) 0.3242(5) 0.056(2) Uani 1 1 d . . . . .
H16A H 0.356245 0.223921 0.314627 0.084 Uiso 1 1 calc R U . . .
H16B H 0.408875 0.235787 0.365454 0.084 Uiso 1 1 calc R U . . .
H16C H 0.434163 0.220153 0.301277 0.084 Uiso 1 1 calc R U . . .
C17 C 0.6391(3) 0.6452(3) 0.3805(3) 0.0280(13) Uani 1 1 d . . . . .
C18 C 0.6528(3) 0.6738(3) 0.4355(4) 0.0333(15) Uani 1 1 d . . . . .
C19 C 0.7201(4) 0.6751(4) 0.4548(4) 0.0454(19) Uani 1 1 d . . . . .
H19 H 0.730456 0.694917 0.490953 0.055 Uiso 1 1 calc R U . . .
C20 C 0.7716(4) 0.6474(5) 0.4211(4) 0.049(2) Uani 1 1 d . . . . .
H20 H 0.816129 0.648212 0.434550 0.058 Uiso 1 1 calc R U . . .
C21 C 0.7563(3) 0.6187(4) 0.3678(5) 0.048(2) Uani 1 1 d . . . . .
H21 H 0.791188 0.599568 0.345754 0.058 Uiso 1 1 calc R U . . .
C22 C 0.6904(3) 0.6169(4) 0.3450(4) 0.0352(16) Uani 1 1 d . . . . .
C23 C 0.5987(3) 0.7074(3) 0.4727(4) 0.0345(15) Uani 1 1 d . . . . .
H23 H 0.554843 0.688947 0.460260 0.041 Uiso 1 1 calc R U . . .
C24 C 0.6056(5) 0.6947(5) 0.5387(4) 0.054(2) Uani 1 1 d . . . . .
H24A H 0.613638 0.647552 0.545568 0.080 Uiso 1 1 calc R U . . .
H24B H 0.564531 0.708107 0.558306 0.080 Uiso 1 1 calc R U . . .
H24C H 0.642884 0.720570 0.553954 0.080 Uiso 1 1 calc R U . . .
C25 C 0.5971(5) 0.7836(5) 0.4608(6) 0.062(3) Uani 1 1 d . . . . .
H25A H 0.587175 0.791495 0.419924 0.094 Uiso 1 1 calc R U . . .
H25B H 0.640452 0.802845 0.470328 0.094 Uiso 1 1 calc R U . . .
H25C H 0.562728 0.804191 0.484839 0.094 Uiso 1 1 calc R U . . .
C26 C 0.6785(4) 0.5896(4) 0.2840(4) 0.0431(18) Uani 1 1 d . . . . .
H26 H 0.629665 0.590886 0.276287 0.052 Uiso 1 1 calc R U . . .
C27 C 0.7143(5) 0.6348(6) 0.2371(5) 0.060(2) Uani 1 1 d . . . . .
H27A H 0.698640 0.622597 0.198371 0.090 Uiso 1 1 calc R U . . .
H27B H 0.762444 0.628310 0.239358 0.090 Uiso 1 1 calc R U . . .
H27C H 0.703738 0.681389 0.244530 0.090 Uiso 1 1 calc R U . . .
C28 C 0.7021(6) 0.5165(5) 0.2781(6) 0.064(3) Uani 1 1 d . . . . .
H28A H 0.699243 0.502799 0.237502 0.096 Uiso 1 1 calc R U . . .
H28B H 0.673740 0.487830 0.301736 0.096 Uiso 1 1 calc R U . . .
H28C H 0.748241 0.512769 0.291304 0.096 Uiso 1 1 calc R U . . .

loop_
_atom_site_aniso_label
_atom_site_aniso_U_11
_atom_site_aniso_U_22
_atom_site_aniso_U_33
_atom_site_aniso_U_23
_atom_site_aniso_U_13
_atom_site_aniso_U_12
F1_6 0.18(2) 0.26(3) 0.33(5) 0.04(4) -0.07(3) 0.11(2)
C2_6 0.112(15) 0.17(2) 0.038(14) 0.046(17) -0.010(15) 0.031(15)
C3_6 0.132(18) 0.145(17) 0.023(7) 0.017(10) 0.017(17) 0.010(13)
C4_6 0.079(10) 0.113(15) 0.031(14) -0.013(13) 0.007(10) -0.042(10)
C5_6 0.080(17) 0.108(14) 0.059(18) -0.022(13) 0.010(13) -0.034(10)
C6_6 0.07(2) 0.099(13) 0.061(12) -0.012(10) -0.018(11) -0.033(10)
C7_6 0.083(15) 0.16(2) 0.07(2) 0.00(2) -0.026(17) -0.007(16)
O1_5 0.023(5) 0.057(7) 0.079(7) -0.045(6) -0.004(5) 0.001(5)
C1_5 0.019(5) 0.071(6) 0.065(6) -0.028(5) -0.012(5) 0.000(5)
C2_5 0.044(5) 0.078(7) 0.077(7) -0.024(5) -0.003(5) -0.003(5)
F1_5 0.033(5) 0.092(8) 0.061(7) -0.028(6) 0.008(5) -0.016(5)
F2_5 0.065(7) 0.091(8) 0.097(9) -0.006(7) 0.002(7) -0.026(6)
F3_5 0.062(6) 0.053(8) 0.067(8) 0.005(6) -0.012(6) -0.015(5)
C3_5 0.043(6) 0.085(7) 0.076(7) -0.029(6) -0.012(5) 0.005(5)
F4_5 0.037(6) 0.095(8) 0.062(7) -0.033(6) -0.016(5) 0.000(6)
F5_5 0.049(6) 0.068(7) 0.102(9) -0.038(6) -0.010(6) 0.002(5)
F6_5 0.041(5) 0.108(9) 0.068(8) -0.042(7) -0.019(5) 0.006(6)
C4_5 0.041(5) 0.084(7) 0.081(7) -0.029(6) -0.009(6) 0.009(5)
F7_5 0.078(8) 0.115(10) 0.089(8) 0.001(8) -0.013(7) 0.029(8)
F8_5 0.028(5) 0.101(9) 0.109(9) -0.048(7) 0.000(6) 0.011(5)
F9_5 0.039(6) 0.060(7) 0.098(9) -0.026(6) -0.013(6) 0.018(5)
O1_4 0.058(5) 0.059(5) 0.065(5) -0.018(4) -0.008(4) -0.003(4)
C1_4 0.039(4) 0.037(4) 0.030(4) -0.007(3) -0.008(4) 0.015(4)
C2_4 0.067(5) 0.044(4) 0.038(4) -0.008(4) -0.006(4) 0.016(4)
F1_4 0.081(5) 0.074(6) 0.061(5) -0.013(5) 0.024(5) 0.008(4)
F2_4 0.087(6) 0.068(5) 0.042(4) -0.016(4) -0.025(4) 0.013(4)
F3_4 0.108(7) 0.064(5) 0.053(5) 0.015(4) 0.006(5) 0.031(5)
C3_4 0.053(5) 0.054(5) 0.062(5) 0.003(5) 0.017(4) 0.015(4)
F4_4 0.070(5) 0.081(6) 0.061(5) -0.010(4) 0.032(4) 0.005(5)
F5_4 0.085(6) 0.058(5) 0.111(8) 0.004(5) 0.030(6) 0.049(5)
F6_4 0.049(5) 0.128(7) 0.078(6) -0.013(6) -0.011(4) 0.017(5)
C4_4 0.075(5) 0.045(5) 0.045(5) 0.005(4) -0.007(4) 0.025(4)
F7_4 0.133(9) 0.087(8) 0.055(5) 0.028(6) -0.019(6) 0.035(7)
F8_4 0.132(6) 0.050(5) 0.081(7) 0.005(5) 0.020(5) -0.017(5)
F9_4 0.107(6) 0.062(6) 0.065(6) 0.004(4) -0.009(5) 0.056(5)
O1_3 0.113(8) 0.057(5) 0.066(5) 0.029(4) -0.014(6) -0.026(6)
C1_3 0.113(6) 0.049(5) 0.050(5) 0.017(4) -0.003(6) -0.018(6)
C2_3 0.120(7) 0.057(5) 0.060(6) 0.015(5) -0.005(6) -0.014(6)
F1_3 0.141(10) 0.053(4) 0.059(5) -0.005(4) -0.018(8) -0.003(7)
F2_3 0.147(10) 0.071(5) 0.047(5) 0.026(4) -0.004(7) -0.002(7)
F3_3 0.126(7) 0.093(8) 0.084(8) 0.016(7) 0.014(7) -0.009(7)
C3_3 0.125(7) 0.067(6) 0.065(6) 0.005(5) 0.001(6) -0.021(6)
F4_3 0.132(10) 0.093(7) 0.073(6) -0.026(5) 0.005(7) -0.042(7)
F5_3 0.119(7) 0.084(8) 0.097(9) 0.019(7) 0.000(7) -0.043(7)
F6_3 0.141(9) 0.061(6) 0.092(8) 0.007(6) 0.009(7) -0.031(7)
C4_3 0.118(7) 0.062(6) 0.067(6) 0.014(5) -0.002(6) -0.011(6)
F7_3 0.119(9) 0.066(7) 0.095(7) 0.002(6) 0.032(7) -0.012(7)
F8_3 0.129(9) 0.066(6) 0.110(8) 0.014(6) 0.006(8) 0.004(7)
F9_3 0.123(8) 0.078(7) 0.084(8) 0.024(6) -0.029(7) -0.014(7)
O1_2 0.030(5) 0.060(5) 0.031(4) -0.001(3) 0.006(3) -0.002(3)
C1_2 0.020(3) 0.028(3) 0.030(3) -0.001(3) 0.008(5) 0.002(5)
C2_2 0.041(5) 0.042(5) 0.057(5) -0.014(4) 0.014(5) 0.009(4)
F1_2 0.028(4) 0.058(5) 0.076(6) -0.013(5) 0.012(4) 0.006(3)
F2_2 0.072(6) 0.096(7) 0.082(6) -0.064(5) 0.023(5) -0.008(5)
F3_2 0.075(7) 0.038(5) 0.082(7) -0.004(5) -0.008(6) 0.031(5)
C3_2 0.039(5) 0.046(5) 0.059(5) -0.016(5) 0.008(4) -0.009(4)
F4_2 0.024(4) 0.061(5) 0.069(6) -0.009(4) 0.012(4) -0.012(3)
F5_2 0.072(7) 0.041(5) 0.124(9) -0.024(6) 0.023(7) -0.022(5)
F6_2 0.057(5) 0.117(8) 0.065(5) -0.031(6) -0.004(5) -0.022(6)
C4_2 0.032(4) 0.042(4) 0.046(4) 0.012(4) 0.005(5) 0.002(5)
F7_2 0.045(4) 0.054(6) 0.062(7) 0.028(6) -0.009(5) 0.017(4)
F8_2 0.084(9) 0.110(7) 0.048(4) 0.030(4) 0.019(5) 0.001(6)
F9_2 0.046(5) 0.039(5) 0.083(8) 0.016(6) -0.007(6) -0.010(4)
As1 0.0366(5) 0.0165(4) 0.0236(4) 0.0007(3) 0.000 0.000
As2 0.0411(5) 0.0219(5) 0.0217(4) 0.0013(3) 0.000 0.000
Ge1 0.0166(3) 0.0138(4) 0.0287(4) 0.0031(3) 0.000 0.000
Ge2 0.0188(4) 0.0149(4) 0.0309(5) 0.0050(3) 0.000 0.000
N1 0.0149(19) 0.018(2) 0.029(3) -0.0005(18) 0.0016(17) -0.0015(16)
N2 0.022(2) 0.023(3) 0.035(3) 0.009(2) 0.003(2) 0.0017(19)
Al1 0.0250(11) 0.0168(11) 0.0196(12) -0.0019(8) 0.000 0.000
C1 0.027(4) 0.027(5) 0.044(6) 0.020(4) 0.000 0.000
C2 0.023(3) 0.023(3) 0.047(4) 0.008(3) 0.000(3) -0.004(2)
C3 0.027(3) 0.032(3) 0.036(4) 0.012(3) 0.004(3) -0.004(2)
C4 0.032(5) 0.039(6) 0.049(7) 0.021(5) 0.000 0.000
C5 0.017(2) 0.024(3) 0.036(3) -0.001(3) 0.002(2) -0.003(2)
C6 0.021(3) 0.029(3) 0.030(3) 0.003(2) 0.003(2) 0.003(2)
C7 0.017(3) 0.052(4) 0.044(5) -0.002(3) 0.001(3) 0.006(3)
C8 0.018(3) 0.075(6) 0.052(6) -0.009(4) -0.005(3) 0.001(3)
C9 0.027(3) 0.051(4) 0.043(4) -0.005(3) -0.007(3) -0.005(3)
C10 0.021(3) 0.029(3) 0.037(4) -0.001(3) -0.001(2) -0.001(2)
C11 0.025(3) 0.036(4) 0.027(3) 0.003(3) 0.004(2) 0.004(2)
C12 0.043(4) 0.045(5) 0.052(5) -0.010(4) 0.004(3) 0.008(3)
C13 0.045(4) 0.061(6) 0.044(5) 0.012(4) 0.011(3) -0.003(4)
C14 0.029(3) 0.034(4) 0.040(4) -0.009(3) -0.002(3) -0.003(3)
C15 0.055(5) 0.066(6) 0.044(5) -0.004(4) 0.010(4) 0.008(4)
C16 0.082(7) 0.034(4) 0.052(5) -0.004(4) 0.002(5) 0.015(4)
C17 0.019(2) 0.020(3) 0.045(4) 0.010(3) -0.002(3) -0.0031(19)
C18 0.022(3) 0.025(3) 0.053(4) 0.006(3) -0.002(3) -0.008(2)
C19 0.025(3) 0.050(5) 0.061(6) 0.007(4) -0.009(3) -0.008(3)
C20 0.023(3) 0.053(5) 0.069(6) 0.022(4) -0.005(3) -0.004(3)
C21 0.023(3) 0.051(5) 0.071(7) 0.021(4) 0.013(4) 0.007(3)
C22 0.027(3) 0.031(4) 0.048(4) 0.016(3) 0.007(3) 0.001(3)
C23 0.028(3) 0.028(3) 0.047(4) -0.002(3) 0.000(3) -0.005(2)
C24 0.062(5) 0.047(5) 0.052(5) 0.000(4) 0.001(4) 0.001(4)
C25 0.056(5) 0.043(5) 0.088(8) 0.000(5) 0.011(5) 0.009(4)
C26 0.041(4) 0.041(4) 0.047(5) 0.004(3) 0.021(4) 0.001(3)
C27 0.055(5) 0.076(7) 0.049(6) 0.011(5) 0.015(4) -0.009(5)
C28 0.059(6) 0.050(6) 0.083(8) -0.007(5) 0.023(5) 0.009(4)

loop_
_atom_type_symbol
_atom_type_description
_atom_type_scat_dispersion_real
_atom_type_scat_dispersion_imag
_atom_type_scat_source
C C 0.0033 0.0016 'International Tables Vol C Tables 4.2.6.8 and 6.1.1.4'
H H 0.0000 0.0000 'International Tables Vol C Tables 4.2.6.8 and 6.1.1.4'
N N 0.0061 0.0033 'International Tables Vol C Tables 4.2.6.8 and 6.1.1.4'
O O 0.0106 0.0060 'International Tables Vol C Tables 4.2.6.8 and 6.1.1.4'
F F 0.0171 0.0103 'International Tables Vol C Tables 4.2.6.8 and 6.1.1.4'
Al Al 0.0645 0.0514 'International Tables Vol C Tables 4.2.6.8 and 6.1.1.4'
Ge Ge 0.1547 1.8001 'International Tables Vol C Tables 4.2.6.8 and 6.1.1.4'
As As 0.0499 2.0058 'International Tables Vol C Tables 4.2.6.8 and 6.1.1.4'

loop_
_geom_angle_atom_site_label_1
_geom_angle_atom_site_label_2
_geom_angle_atom_site_label_3
_geom_angle
_geom_angle_site_symmetry_1
_geom_angle_site_symmetry_3
F1_6 C2_6 C3_6 129(3) . .
F1_6 C2_6 C7_6 108(2) . .
C3_6 C2_6 C7_6 122(2) . .
C2_6 C3_6 C4_6 115.8(18) . .
C2_6 C3_6 H3_6 122.1 . .
C4_6 C3_6 H3_6 122.1 . .
C5_6 C4_6 C3_6 122(2) . .
C5_6 C4_6 H4_6 118.8 . .
C3_6 C4_6 H4_6 118.8 . .
C6_6 C5_6 C4_6 119(2) . .
C6_6 C5_6 H5_6 120.5 . .
C4_6 C5_6 H5_6 120.5 . .
C5_6 C6_6 C7_6 120.5(19) . .
C5_6 C6_6 H6_6 119.8 . .
C7_6 C6_6 H6_6 119.8 . .
C6_6 C7_6 C2_6 119(2) . .
C6_6 C7_6 H7_6 120.3 . .
C2_6 C7_6 H7_6 120.3 . .
C1_5 O1_5 Al1 150.9(13) . .
O1_5 C1_5 C3_5 110.4(14) . .
O1_5 C1_5 C4_5 117.8(15) . .
C3_5 C1_5 C4_5 108.2(13) . .
O1_5 C1_5 C2_5 106.0(15) . .
C3_5 C1_5 C2_5 108.7(13) . .
C4_5 C1_5 C2_5 105.4(13) . .
F2_5 C2_5 F1_5 113.4(16) . .
F2_5 C2_5 F3_5 115.4(17) . .
F1_5 C2_5 F3_5 110.7(16) . .
F2_5 C2_5 C1_5 110.7(15) . .
F1_5 C2_5 C1_5 106.4(15) . .
F3_5 C2_5 C1_5 98.8(14) . .
F6_5 C3_5 F5_5 118.0(17) . .
F6_5 C3_5 F4_5 101.8(15) . .
F5_5 C3_5 F4_5 114.2(16) . .
F6_5 C3_5 C1_5 109.7(14) . .
F5_5 C3_5 C1_5 107.2(14) . .
F4_5 C3_5 C1_5 105.4(14) . .
F9_5 C4_5 F7_5 116(2) . .
F9_5 C4_5 F8_5 104.1(15) . .
F7_5 C4_5 F8_5 115.7(18) . .
F9_5 C4_5 C1_5 106.3(14) . .
F7_5 C4_5 C1_5 105.7(15) . .
F8_5 C4_5 C1_5 108.4(15) . .
C1_4 O1_4 Al1 157.7(11) . .
O1_4 C1_4 C4_4 117.9(11) . .
O1_4 C1_4 C3_4 109.5(11) . .
C4_4 C1_4 C3_4 110.3(10) . .
O1_4 C1_4 C2_4 103.6(10) . .
C4_4 C1_4 C2_4 108.3(9) . .
C3_4 C1_4 C2_4 106.5(9) . .
F3_4 C2_4 F2_4 110.1(11) . .
F3_4 C2_4 F1_4 107.8(12) . .
F2_4 C2_4 F1_4 104.5(11) . .
F3_4 C2_4 C1_4 112.0(10) . .
F2_4 C2_4 C1_4 113.8(10) . .
F1_4 C2_4 C1_4 108.2(10) . .
F4_4 C3_4 F5_4 108.9(11) . .
F4_4 C3_4 F6_4 110.9(12) . .
F5_4 C3_4 F6_4 105.5(13) . .
F4_4 C3_4 C1_4 109.5(10) . .
F5_4 C3_4 C1_4 111.8(11) . .
F6_4 C3_4 C1_4 110.3(10) . .
F7_4 C4_4 F8_4 98.0(12) . .
F7_4 C4_4 F9_4 109.6(12) . .
F8_4 C4_4 F9_4 113.2(12) . .
F7_4 C4_4 C1_4 114.5(11) . .
F8_4 C4_4 C1_4 112.1(10) . .
F9_4 C4_4 C1_4 109.2(10) . .
C1_3 O1_3 Al1 155.1(15) . .
O1_3 C1_3 C2_3 109.9(13) . .
O1_3 C1_3 C3_3 107.9(13) . .
C2_3 C1_3 C3_3 108.9(12) . .
O1_3 C1_3 C4_3 112.8(15) . .
C2_3 C1_3 C4_3 107.8(12) . .
C3_3 C1_3 C4_3 109.5(12) . .
F3_3 C2_3 F1_3 121.9(19) . .
F3_3 C2_3 F2_3 110.5(16) . .
F1_3 C2_3 F2_3 100.2(13) . .
F3_3 C2_3 C1_3 109.2(15) . .
F1_3 C2_3 C1_3 106.8(12) . .
F2_3 C2_3 C1_3 107.3(13) . .
F5_3 C3_3 F4_3 105.3(17) . .
F5_3 C3_3 F6_3 107.0(16) . .
F4_3 C3_3 F6_3 107.4(15) . .
F5_3 C3_3 C1_3 113.6(15) . .
F4_3 C3_3 C1_3 110.5(13) . .
F6_3 C3_3 C1_3 112.7(14) . .
F8_3 C4_3 F7_3 109.7(16) . .
F8_3 C4_3 F9_3 112.5(17) . .
F7_3 C4_3 F9_3 109.1(16) . .
F8_3 C4_3 C1_3 111.3(15) . .
F7_3 C4_3 C1_3 107.6(14) . .
F9_3 C4_3 C1_3 106.5(15) . .
C1_2 O1_2 Al1 154.9(9) . .
O1_2 C1_2 C3_2 113.1(11) . .
O1_2 C1_2 C2_2 107.9(12) . .
C3_2 C1_2 C2_2 110.2(9) . .
O1_2 C1_2 C4_2 105.5(8) . .
C3_2 C1_2 C4_2 113.3(12) . .
C2_2 C1_2 C4_2 106.5(11) . .
F2_2 C2_2 F1_2 105.0(12) . .
F2_2 C2_2 F3_2 119.2(14) . .
F1_2 C2_2 F3_2 104.8(13) . .
F2_2 C2_2 C1_2 112.4(11) . .
F1_2 C2_2 C1_2 111.1(12) . .
F3_2 C2_2 C1_2 104.1(10) . .
F4_2 C3_2 F5_2 117.6(14) . .
F4_2 C3_2 F6_2 105.1(13) . .
F5_2 C3_2 F6_2 94.7(14) . .
F4_2 C3_2 C1_2 112.6(11) . .
F5_2 C3_2 C1_2 112.3(12) . .
F6_2 C3_2 C1_2 112.9(12) . .
F7_2 C4_2 F8_2 102.3(13) . .
F7_2 C4_2 F9_2 107.8(10) . .
F8_2 C4_2 F9_2 115.6(14) . .
F7_2 C4_2 C1_2 112.4(14) . .
F8_2 C4_2 C1_2 110.7(10) . .
F9_2 C4_2 C1_2 108.0(12) . .
Ge2 As1 Ge1 76.55(4) . .
Ge1 As2 Ge2 76.26(4) . .
N1 Ge1 N1 91.9(3) 4_655 .
N1 Ge1 As2 117.16(16) 4_655 .
N1 Ge1 As2 117.15(16) . .
N1 Ge1 As1 113.76(15) 4_655 .
N1 Ge1 As1 113.76(15) . .
As2 Ge1 As1 103.55(4) . .
N2 Ge2 N2 93.0(3) . 4_655
N2 Ge2 As1 116.71(18) . .
N2 Ge2 As1 116.71(18) 4_655 .
N2 Ge2 As2 113.63(18) . .
N2 Ge2 As2 113.63(18) 4_655 .
As1 Ge2 As2 103.63(4) . .
C2 N1 C5 116.3(5) . .
C2 N1 Ge1 120.5(4) . .
C5 N1 Ge1 122.6(4) . .
C3 N2 C17 115.0(5) . .
C3 N2 Ge2 120.4(4) . .
C17 N2 Ge2 124.2(4) . .
O1_4 Al1 O1_4 125.3(9) 4 .
O1_4 Al1 O1_2 116.5(6) 4 .
O1_4 Al1 O1_2 98.9(6) . .
O1_4 Al1 O1_3 95.3(9) 4 .
O1_4 Al1 O1_3 110.2(8) . .
O1_2 Al1 O1_3 110.5(7) . .
O1_4 Al1 O1_5 20.8(5) 4 4
O1_4 Al1 O1_5 105.4(8) . 4
O1_2 Al1 O1_5 120.1(9) . 4
O1_3 Al1 O1_5 110.6(10) . 4
O1_5 Al1 O1_5 85.0(10) 4 .
C2 C1 C2 121.1(9) . 4_655
C2 C1 H1 119.5 . .
C2 C1 H1 119.5 4_655 .
N1 C2 C1 127.2(6) . .
N1 C2 H2 116.4 . .
C1 C2 H2 116.4 . .
N2 C3 C4 126.4(6) . .
N2 C3 H3 116.8 . .
C4 C3 H3 116.8 . .
C3 C4 C3 122.5(9) 4_655 .
C3 C4 H4 118.8 4_655 .
C3 C4 H4 118.8 . .
C10 C5 C6 122.9(6) . .
C10 C5 N1 118.3(5) . .
C6 C5 N1 118.5(6) . .
C7 C6 C5 116.8(6) . .
C7 C6 C11 119.0(6) . .
C5 C6 C11 124.2(6) . .
C8 C7 C6 121.2(6) . .
C8 C7 H7 119.4 . .
C6 C7 H7 119.4 . .
C7 C8 C9 121.0(6) . .
C7 C8 H8 119.5 . .
C9 C8 H8 119.5 . .
C8 C9 C10 120.6(7) . .
C8 C9 H9 119.7 . .
C10 C9 H9 119.7 . .
C9 C10 C5 117.5(6) . .
C9 C10 C14 120.3(6) . .
C5 C10 C14 122.0(6) . .
C6 C11 C13 111.3(6) . .
C6 C11 C12 110.5(6) . .
C13 C11 C12 110.7(7) . .
C6 C11 H11 108.1 . .
C13 C11 H11 108.1 . .
C12 C11 H11 108.1 . .
C11 C12 H12A 109.5 . .
C11 C12 H12B 109.5 . .
H12A C12 H12B 109.5 . .
C11 C12 H12C 109.5 . .
H12A C12 H12C 109.5 . .
H12B C12 H12C 109.5 . .
C11 C13 H13A 109.5 . .
C11 C13 H13B 109.5 . .
H13A C13 H13B 109.5 . .
C11 C13 H13C 109.5 . .
H13A C13 H13C 109.5 . .
H13B C13 H13C 109.5 . .
C16 C14 C15 112.0(7) . .
C16 C14 C10 109.3(7) . .
C15 C14 C10 112.5(7) . .
C16 C14 H14 107.6 . .
C15 C14 H14 107.6 . .
C10 C14 H14 107.6 . .
C14 C15 H15A 109.5 . .
C14 C15 H15B 109.5 . .
H15A C15 H15B 109.5 . .
C14 C15 H15C 109.5 . .
H15A C15 H15C 109.5 . .
H15B C15 H15C 109.5 . .
C14 C16 H16A 109.5 . .
C14 C16 H16B 109.5 . .
H16A C16 H16B 109.5 . .
C14 C16 H16C 109.5 . .
H16A C16 H16C 109.5 . .
H16B C16 H16C 109.5 . .
C18 C17 C22 122.1(6) . .
C18 C17 N2 118.7(6) . .
C22 C17 N2 119.0(7) . .
C17 C18 C19 118.2(7) . .
C17 C18 C23 122.6(6) . .
C19 C18 C23 119.1(7) . .
C20 C19 C18 121.0(9) . .
C20 C19 H19 119.5 . .
C18 C19 H19 119.5 . .
C21 C20 C19 119.4(7) . .
C21 C20 H20 120.3 . .
C19 C20 H20 120.3 . .
C20 C21 C22 122.7(8) . .
C20 C21 H21 118.7 . .
C22 C21 H21 118.7 . .
C21 C22 C17 116.6(8) . .
C21 C22 C26 119.5(7) . .
C17 C22 C26 123.8(7) . .
C18 C23 C24 114.3(7) . .
C18 C23 C25 110.5(7) . .
C24 C23 C25 109.6(8) . .
C18 C23 H23 107.4 . .
C24 C23 H23 107.4 . .
C25 C23 H23 107.4 . .
C23 C24 H24A 109.5 . .
C23 C24 H24B 109.5 . .
H24A C24 H24B 109.5 . .
C23 C24 H24C 109.5 . .
H24A C24 H24C 109.5 . .
H24B C24 H24C 109.5 . .
C23 C25 H25A 109.5 . .
C23 C25 H25B 109.5 . .
H25A C25 H25B 109.5 . .
C23 C25 H25C 109.5 . .
H25A C25 H25C 109.5 . .
H25B C25 H25C 109.5 . .
C22 C26 C28 112.0(8) . .
C22 C26 C27 110.6(7) . .
C28 C26 C27 110.3(8) . .
C22 C26 H26 107.9 . .
C28 C26 H26 107.9 . .
C27 C26 H26 107.9 . .
C26 C27 H27A 109.5 . .
C26 C27 H27B 109.5 . .
H27A C27 H27B 109.5 . .
C26 C27 H27C 109.5 . .
H27A C27 H27C 109.5 . .
H27B C27 H27C 109.5 . .
C26 C28 H28A 109.5 . .
C26 C28 H28B 109.5 . .
H28A C28 H28B 109.5 . .
C26 C28 H28C 109.5 . .
H28A C28 H28C 109.5 . .
H28B C28 H28C 109.5 . .

loop_
_geom_bond_atom_site_label_1
_geom_bond_atom_site_label_2
_geom_bond_distance
_geom_bond_site_symmetry_2
F1_6 C2_6 1.14(4) .
C2_6 C3_6 1.36(2) .
C2_6 C7_6 1.38(2) .
C3_6 C4_6 1.392(19) .
C3_6 H3_6 0.9300 .
C4_6 C5_6 1.370(19) .
C4_6 H4_6 0.9300 .
C5_6 C6_6 1.347(19) .
C5_6 H5_6 0.9300 .
C6_6 C7_6 1.36(2) .
C6_6 H6_6 0.9300 .
C7_6 H7_6 0.9300 .
O1_5 C1_5 1.327(16) .
O1_5 Al1 1.727(14) .
C1_5 C3_5 1.558(17) .
C1_5 C4_5 1.561(17) .
C1_5 C2_5 1.571(18) .
C2_5 F2_5 1.333(16) .
C2_5 F1_5 1.347(16) .
C2_5 F3_5 1.376(17) .
C3_5 F6_5 1.349(16) .
C3_5 F5_5 1.372(17) .
C3_5 F4_5 1.391(17) .
C4_5 F9_5 1.343(17) .
C4_5 F7_5 1.347(17) .
C4_5 F8_5 1.376(17) .
O1_4 C1_4 1.321(14) .
O1_4 Al1 1.685(11) .
C1_4 C4_4 1.540(14) .
C1_4 C3_4 1.549(14) .
C1_4 C2_4 1.570(14) .
C2_4 F3_4 1.290(13) .
C2_4 F2_4 1.328(13) .
C2_4 F1_4 1.368(14) .
C3_4 F4_4 1.319(14) .
C3_4 F5_4 1.338(14) .
C3_4 F6_4 1.374(14) .
C4_4 F7_4 1.302(14) .
C4_4 F8_4 1.326(14) .
C4_4 F9_4 1.347(13) .
O1_3 C1_3 1.301(15) .
O1_3 Al1 1.706(12) .
C1_3 C2_3 1.554(16) .
C1_3 C3_3 1.555(16) .
C1_3 C4_3 1.566(18) .
C2_3 F3_3 1.311(16) .
C2_3 F1_3 1.355(16) .
C2_3 F2_3 1.387(16) .
C3_3 F5_3 1.328(17) .
C3_3 F4_3 1.343(17) .
C3_3 F6_3 1.344(17) .
C4_3 F8_3 1.323(16) .
C4_3 F7_3 1.357(17) .
C4_3 F9_3 1.362(17) .
O1_2 C1_2 1.327(12) .
O1_2 Al1 1.695(10) .
C1_2 C3_2 1.537(16) .
C1_2 C2_2 1.551(14) .
C1_2 C4_2 1.551(12) .
C2_2 F2_2 1.314(15) .
C2_2 F1_2 1.343(15) .
C2_2 F3_2 1.416(15) .
C3_2 F4_2 1.304(14) .
C3_2 F5_2 1.334(15) .
C3_2 F6_2 1.335(16) .
C4_2 F7_2 1.314(16) .
C4_2 F8_2 1.329(13) .
C4_2 F9_2 1.341(15) .
As1 Ge2 2.3824(12) .
As1 Ge1 2.4084(12) .
As2 Ge1 2.3915(13) .
As2 Ge2 2.4148(13) .
Ge1 N1 1.944(5) 4_655
Ge1 N1 1.944(5) .
Ge2 N2 1.936(5) .
Ge2 N2 1.936(5) 4_655
N1 C2 1.310(9) .
N1 C5 1.459(7) .
N2 C3 1.338(9) .
N2 C17 1.439(8) .
C1 C2 1.385(8) .
C1 C2 1.385(8) 4_655
C1 H1 0.9300 .
C2 H2 0.9300 .
C3 C4 1.383(8) .
C3 H3 0.9300 .
C4 H4 0.9300 .
C5 C10 1.398(10) .
C5 C6 1.409(9) .
C6 C7 1.399(9) .
C6 C11 1.504(10) .
C7 C8 1.370(12) .
C7 H7 0.9300 .
C8 C9 1.385(11) .
C8 H8 0.9300 .
C9 C10 1.396(9) .
C9 H9 0.9300 .
C10 C14 1.523(9) .
C11 C13 1.521(10) .
C11 C12 1.526(11) .
C11 H11 0.9800 .
C12 H12A 0.9600 .
C12 H12B 0.9600 .
C12 H12C 0.9600 .
C13 H13A 0.9600 .
C13 H13B 0.9600 .
C13 H13C 0.9600 .
C14 C16 1.522(12) .
C14 C15 1.525(13) .
C14 H14 0.9800 .
C15 H15A 0.9600 .
C15 H15B 0.9600 .
C15 H15C 0.9600 .
C16 H16A 0.9600 .
C16 H16B 0.9600 .
C16 H16C 0.9600 .
C17 C18 1.394(11) .
C17 C22 1.408(10) .
C18 C19 1.397(9) .
C18 C23 1.514(10) .
C19 C20 1.384(13) .
C19 H19 0.9300 .
C20 C21 1.368(15) .
C20 H20 0.9300 .
C21 C22 1.398(11) .
C21 H21 0.9300 .
C22 C26 1.502(13) .
C23 C24 1.523(13) .
C23 C25 1.532(12) .
C23 H23 0.9800 .
C24 H24A 0.9600 .
C24 H24B 0.9600 .
C24 H24C 0.9600 .
C25 H25A 0.9600 .
C25 H25B 0.9600 .
C25 H25C 0.9600 .
C26 C28 1.527(12) .
C26 C27 1.558(12) .
C26 H26 0.9800 .
C27 H27A 0.9600 .
C27 H27B 0.9600 .
C27 H27C 0.9600 .
C28 H28A 0.9600 .
C28 H28B 0.9600 .
C28 H28C 0.9600 .
